data_2222939
loop_
_publ_author_name
'Mohd Lair, Nooraziah'
'Mohd Ali, Hapipah'
'Ng, Seik Weng'

_publ_section_title Tetra-\m~2~-acetato-bis{\m~2~-5-methoxy-2-[(2-morpholinoethyl)iminiomethyl]phenolato}tricadmium(II)
_journal_coeditor_code XU2565
_journal_issue 8
_journal_name_full 'Acta Crystallographica Section E'
_journal_page_first m1011
_journal_paper_doi 10.1107/S1600536809029171
_journal_volume 65
_journal_year 2009
_chemical_formula_iupac '[Cd3 (C14 H19 N2 O3)2 (C2 H3 O2)4]'
_chemical_formula_moiety 'C36 H50 Cd3 N4 O14'
_chemical_formula_sum 'C36 H50 Cd3 N4 O14'
_chemical_formula_weight 1100.00
_chemical_name_systematic
;
Tetra-\m~2~-acetato-bis{\m~2~-5-methoxy-2-[(2-
morpholinoethyl)iminiomethyl]phenolato}tricadmium(II)
;
_space_group_IT_number 2
_symmetry_cell_setting triclinic
_symmetry_space_group_name_Hall '-P 1'
_symmetry_space_group_name_H-M 'P -1'
_atom_sites_solution_hydrogens geom
_atom_sites_solution_primary direct
_atom_sites_solution_secondary difmap
_audit_creation_method SHELXL-97
_cell_angle_alpha 84.8990(10)
_cell_angle_beta 86.3170(10)
_cell_angle_gamma 85.1210(10)
_cell_formula_units_Z 1
_cell_length_a 8.71990(10)
_cell_length_b 10.55360(10)
_cell_length_c 11.5202(2)
_cell_measurement_reflns_used 5715
_cell_measurement_temperature 193(2)
_cell_measurement_theta_max 28.3
_cell_measurement_theta_min 2.5
_cell_volume 1050.42(2)
_computing_cell_refinement 'SAINT (Bruker, 2008)'
_computing_data_collection 'APEX2 (Bruker, 2008)'
_computing_data_reduction 'SAINT (Bruker, 2008)'
_computing_molecular_graphics 'X-SEED (Barbour, 2001)'
_computing_publication_material 'publCIF (Westrip, 2009)'
_computing_structure_refinement 'SHELXL97 (Sheldrick, 2008)'
_computing_structure_solution 'SHELXS97 (Sheldrick, 2008)'
_diffrn_ambient_temperature 193(2)
_diffrn_measured_fraction_theta_full 0.964
_diffrn_measured_fraction_theta_max 0.964
_diffrn_measurement_device_type 'Bruker SMART APEX'
_diffrn_measurement_method \w
_diffrn_radiation_monochromator graphite
_diffrn_radiation_source 'fine-focus sealed tube'
_diffrn_radiation_type MoK\a
_diffrn_radiation_wavelength 0.71073
_diffrn_reflns_av_R_equivalents 0.0132
_diffrn_reflns_av_sigmaI/netI 0.0229
_diffrn_reflns_limit_h_max 11
_diffrn_reflns_limit_h_min -11
_diffrn_reflns_limit_k_max 13
_diffrn_reflns_limit_k_min -13
_diffrn_reflns_limit_l_max 14
_diffrn_reflns_limit_l_min -14
_diffrn_reflns_number 7364
_diffrn_reflns_theta_full 27.50
_diffrn_reflns_theta_max 27.50
_diffrn_reflns_theta_min 1.78
_diffrn_standards_decay_% 0
_diffrn_standards_interval_count 0
_diffrn_standards_interval_time 0
_diffrn_standards_number 0
_exptl_absorpt_coefficient_mu 1.573
_exptl_absorpt_correction_T_max 0.730
_exptl_absorpt_correction_T_min 0.662
_exptl_absorpt_correction_type multi-scan
_exptl_absorpt_process_details '(SADABS; Sheldrick, 1996)'
_exptl_crystal_colour Colorless
_exptl_crystal_density_diffrn 1.739
_exptl_crystal_density_method 'not measured'
_exptl_crystal_description Prism
_exptl_crystal_F_000 550
_exptl_crystal_size_max 0.30
_exptl_crystal_size_mid 0.25
_exptl_crystal_size_min 0.20
_refine_diff_density_max 0.765
_refine_diff_density_min -0.454
_refine_ls_extinction_method none
_refine_ls_goodness_of_fit_ref 1.124
_refine_ls_hydrogen_treatment constr
_refine_ls_matrix_type full
_refine_ls_number_parameters 262
_refine_ls_number_reflns 4655
_refine_ls_number_restraints 0
_refine_ls_restrained_S_all 1.124
_refine_ls_R_factor_all 0.0236
_refine_ls_R_factor_gt 0.0210
_refine_ls_shift/su_max 0.001
_refine_ls_shift/su_mean 0.001
_refine_ls_structure_factor_coef Fsqd
_refine_ls_weighting_details 'calc w=1/[\s^2^(Fo^2^)+(0.0358P)^2^+0.8302P] where P=(Fo^2^+2Fc^2^)/3'
_refine_ls_weighting_scheme calc
_refine_ls_wR_factor_gt 0.0686
_refine_ls_wR_factor_ref 0.0710
_reflns_number_gt 4265
_reflns_number_total 4655
_reflns_threshold_expression I>2\s(I)
_cod_data_source_file xu2565.cif
_cod_data_source_block I
_cod_depositor_comments
;
The following automatic conversions were performed:
'_symmetry_cell_setting' value 'Triclinic' changed to 'triclinic'
according to '/home/saulius/struct/CIF-dictionaries/cif_core.dic'
dictionary named 'cif_core.dic' version 2.4.1 from
2010-06-29.

'_exptl_absorpt_correction_type' value 'Multi-scan' changed
to 'multi-scan' according to
'/home/saulius/struct/CIF-dictionaries/cif_core.dic' dictionary named
'cif_core.dic' version 2.4.1 from 2010-06-29.

Automatic conversion script
Id: cif_fix_enum 1527 2010-12-29 10:47:43Z saulius 

The following automatic conversions were performed:

'_symmetry_cell_setting' value 'Triclinic' changed to 'triclinic'
according to /home/saulius/struct/CIF-dictionaries/cif_core.dic
dictionary named 'cif_core.dic' version 2.4.1 from
2010-06-29.

'_exptl_absorpt_correction_type' value 'Multi-scan'
changed to 'multi-scan' according to
/home/saulius/struct/CIF-dictionaries/cif_core.dic dictionary named
'cif_core.dic' version 2.4.1 from 2010-06-29.

Automatic conversion script
Id: cif_fix_values 1715 2011-07-08 13:25:40Z adriana 
;
_cod_database_code 2222939
_cod_database_fobs_code 2222939

loop_
_symmetry_equiv_pos_as_xyz
'x, y, z'
'-x, -y, -z'

loop_
_atom_site_type_symbol
_atom_site_label
_atom_site_fract_x
_atom_site_fract_y
_atom_site_fract_z
_atom_site_U_iso_or_equiv
_atom_site_adp_type
_atom_site_calc_flag
_atom_site_refinement_flags
_atom_site_occupancy
_atom_site_disorder_assembly
_atom_site_disorder_group
Cd Cd1 0.5000 0.5000 0.5000 0.02237(7) Uani d S 1 . .
Cd Cd2 0.43304(2) 0.760182(16) 0.651747(15) 0.02350(7) Uani d . 1 . .
O O1 0.3867(2) 0.70119(17) 0.47197(16) 0.0296(4) Uani d . 1 . .
O O2 0.1319(2) 0.6600(2) 0.12402(17) 0.0355(4) Uani d . 1 . .
O O3 0.6154(3) 0.7935(2) 0.99064(18) 0.0443(5) Uani d . 1 . .
O O4 0.7254(2) 0.58205(18) 0.51372(17) 0.0333(4) Uani d . 1 . .
O O5 0.6883(2) 0.74953(18) 0.62123(17) 0.0317(4) Uani d . 1 . .
O O6 0.4399(2) 0.54112(17) 0.69398(15) 0.0280(4) Uani d . 1 . .
O O7 0.2248(2) 0.6405(2) 0.7604(2) 0.0415(5) Uani d . 1 . .
N N1 0.3167(3) 0.9434(2) 0.57277(19) 0.0272(4) Uani d . 1 . .
N N2 0.4101(2) 0.8934(2) 0.81198(18) 0.0260(4) Uani d . 1 . .
C C1 0.2914(3) 0.7490(2) 0.3934(2) 0.0237(5) Uani d . 1 . .
C C2 0.2618(3) 0.6773(2) 0.3010(2) 0.0264(5) Uani d . 1 . .
H H2 0.3112 0.5939 0.2974 0.032 Uiso calc R 1 . .
C C3 0.1638(3) 0.7243(3) 0.2161(2) 0.0286(5) Uani d . 1 . .
C C4 0.0898(3) 0.8479(3) 0.2184(2) 0.0323(6) Uani d . 1 . .
H H4 0.0229 0.8814 0.1592 0.039 Uiso calc R 1 . .
C C5 0.1164(3) 0.9187(3) 0.3075(2) 0.0308(5) Uani d . 1 . .
H H5 0.0655 1.0018 0.3095 0.037 Uiso calc R 1 . .
C C6 0.2162(3) 0.8742(2) 0.3969(2) 0.0230(5) Uani d . 1 . .
C C7 0.1865(4) 0.5285(3) 0.1245(3) 0.0480(8) Uani d . 1 . .
H H7A 0.1564 0.4940 0.0538 0.072 Uiso calc R 1 . .
H H7B 0.1415 0.4809 0.1935 0.072 Uiso calc R 1 . .
H H7C 0.2991 0.5203 0.1265 0.072 Uiso calc R 1 . .
C C8 0.2340(3) 0.9619(2) 0.4834(2) 0.0256(5) Uani d . 1 . .
H H8 0.1779 1.0430 0.4732 0.031 Uiso calc R 1 . .
C C9 0.3179(3) 1.0469(2) 0.6485(2) 0.0316(6) Uani d . 1 . .
H H9A 0.2357 1.1143 0.6281 0.038 Uiso calc R 1 . .
H H9B 0.4183 1.0849 0.6378 0.038 Uiso calc R 1 . .
C C10 0.2915(3) 0.9945(3) 0.7749(2) 0.0327(6) Uani d . 1 . .
H H10A 0.2906 1.0652 0.8260 0.039 Uiso calc R 1 . .
H H10B 0.1891 0.9598 0.7851 0.039 Uiso calc R 1 . .
C C11 0.3554(3) 0.8297(3) 0.9251(2) 0.0344(6) Uani d . 1 . .
H H11A 0.2624 0.7855 0.9140 0.041 Uiso calc R 1 . .
H H11B 0.3266 0.8947 0.9812 0.041 Uiso calc R 1 . .
C C12 0.4778(4) 0.7347(3) 0.9742(3) 0.0425(7) Uani d . 1 . .
H H12A 0.4385 0.6945 1.0500 0.051 Uiso calc R 1 . .
H H12B 0.5017 0.6667 0.9204 0.051 Uiso calc R 1 . .
C C13 0.6732(3) 0.8499(3) 0.8810(3) 0.0397(7) Uani d . 1 . .
H H13A 0.6990 0.7825 0.8268 0.048 Uiso calc R 1 . .
H H13B 0.7689 0.8904 0.8922 0.048 Uiso calc R 1 . .
C C14 0.5570(3) 0.9488(3) 0.8280(2) 0.0341(6) Uani d . 1 . .
H H14A 0.5372 1.0195 0.8793 0.041 Uiso calc R 1 . .
H H14B 0.5997 0.9844 0.7514 0.041 Uiso calc R 1 . .
C C15 0.7716(3) 0.6686(2) 0.5665(2) 0.0255(5) Uani d . 1 . .
C C16 0.9437(3) 0.6773(3) 0.5634(3) 0.0379(6) Uani d . 1 . .
H H16A 0.9691 0.7247 0.6280 0.057 Uiso calc R 1 . .
H H16B 0.9780 0.7217 0.4891 0.057 Uiso calc R 1 . .
H H16C 0.9957 0.5912 0.5709 0.057 Uiso calc R 1 . .
C C17 0.3027(3) 0.5403(3) 0.7425(2) 0.0278(5) Uani d . 1 . .
C C18 0.2436(4) 0.4112(3) 0.7764(3) 0.0462(8) Uani d . 1 . .
H H18A 0.1515 0.4207 0.8292 0.069 Uiso calc R 1 . .
H H18B 0.3234 0.3554 0.8158 0.069 Uiso calc R 1 . .
H H18C 0.2174 0.3736 0.7062 0.069 Uiso calc R 1 . .

loop_
_atom_site_aniso_label
_atom_site_aniso_U_11
_atom_site_aniso_U_22
_atom_site_aniso_U_33
_atom_site_aniso_U_12
_atom_site_aniso_U_13
_atom_site_aniso_U_23
Cd1 0.02474(13) 0.01789(12) 0.02484(13) 0.00088(9) -0.00239(9) -0.00558(9)
Cd2 0.02618(10) 0.02014(10) 0.02439(10) 0.00142(7) -0.00232(7) -0.00558(7)
O1 0.0379(10) 0.0225(9) 0.0286(9) 0.0071(7) -0.0111(8) -0.0055(7)
O2 0.0380(11) 0.0412(11) 0.0282(10) 0.0010(9) -0.0065(8) -0.0092(8)
O3 0.0429(12) 0.0609(14) 0.0291(10) -0.0035(10) -0.0071(9) -0.0012(10)
O4 0.0296(9) 0.0329(10) 0.0391(11) -0.0055(8) 0.0006(8) -0.0118(8)
O5 0.0266(9) 0.0311(10) 0.0383(10) -0.0019(7) 0.0023(8) -0.0104(8)
O6 0.0286(9) 0.0309(10) 0.0251(9) -0.0055(7) 0.0008(7) -0.0034(7)
O7 0.0332(10) 0.0406(12) 0.0514(13) 0.0022(9) 0.0009(9) -0.0149(10)
N1 0.0315(11) 0.0205(10) 0.0295(11) -0.0001(8) -0.0015(9) -0.0046(8)
N2 0.0262(10) 0.0268(11) 0.0257(10) -0.0025(8) 0.0008(8) -0.0070(8)
C1 0.0225(11) 0.0262(12) 0.0222(11) -0.0035(9) 0.0000(9) -0.0002(9)
C2 0.0271(12) 0.0245(12) 0.0273(12) 0.0026(9) -0.0013(10) -0.0041(10)
C3 0.0261(12) 0.0373(14) 0.0231(12) -0.0061(10) -0.0008(9) -0.0034(10)
C4 0.0277(13) 0.0382(15) 0.0292(13) 0.0071(11) -0.0064(10) 0.0013(11)
C5 0.0263(12) 0.0305(14) 0.0337(14) 0.0030(10) -0.0021(10) 0.0021(11)
C6 0.0222(11) 0.0219(11) 0.0242(11) -0.0008(9) 0.0012(9) -0.0004(9)
C7 0.059(2) 0.0459(19) 0.0424(18) -0.0046(15) -0.0072(15) -0.0164(15)
C8 0.0251(11) 0.0188(11) 0.0314(13) 0.0018(9) 0.0018(10) -0.0007(9)
C9 0.0381(14) 0.0213(12) 0.0359(14) 0.0021(10) -0.0030(11) -0.0087(11)
C10 0.0342(14) 0.0279(13) 0.0361(14) 0.0061(11) -0.0005(11) -0.0120(11)
C11 0.0366(14) 0.0442(16) 0.0238(12) -0.0106(12) 0.0060(10) -0.0080(11)
C12 0.0487(18) 0.0447(17) 0.0333(15) -0.0058(14) 0.0017(13) 0.0009(13)
C13 0.0323(14) 0.0550(19) 0.0324(14) -0.0041(13) -0.0029(11) -0.0055(13)
C14 0.0349(14) 0.0388(15) 0.0305(13) -0.0115(12) -0.0021(11) -0.0063(11)
C15 0.0241(11) 0.0246(12) 0.0273(12) -0.0030(9) -0.0001(9) 0.0011(10)
C16 0.0244(13) 0.0329(15) 0.0569(19) -0.0022(11) 0.0007(12) -0.0078(13)
C17 0.0291(12) 0.0326(14) 0.0226(12) -0.0047(10) -0.0038(9) -0.0038(10)
C18 0.0522(19) 0.0444(18) 0.0429(17) -0.0204(15) 0.0008(14) 0.0043(14)

loop_
_atom_type_symbol
_atom_type_description
_atom_type_scat_dispersion_real
_atom_type_scat_dispersion_imag
_atom_type_scat_source
C C 0.0033 0.0016 'International Tables Vol C Tables 4.2.6.8 and 6.1.1.4'
H H 0.0000 0.0000 'International Tables Vol C Tables 4.2.6.8 and 6.1.1.4'
N N 0.0061 0.0033 'International Tables Vol C Tables 4.2.6.8 and 6.1.1.4'
O O 0.0106 0.0060 'International Tables Vol C Tables 4.2.6.8 and 6.1.1.4'
Cd Cd -0.8075 1.2024 'International Tables Vol C Tables 4.2.6.8 and 6.1.1.4'

loop_
_geom_angle_atom_site_label_1
_geom_angle_atom_site_label_2
_geom_angle_atom_site_label_3
_geom_angle_site_symmetry_1
_geom_angle_site_symmetry_3
_geom_angle
_geom_angle_publ_flag
O4 Cd1 O4 . 2_666 180.00(9) ?
O4 Cd1 O1 . . 89.08(7) ?
O4 Cd1 O1 2_666 . 90.92(7) ?
O4 Cd1 O1 . 2_666 90.92(7) ?
O4 Cd1 O1 2_666 2_666 89.08(7) ?
O1 Cd1 O1 . 2_666 180.0 ?
O4 Cd1 O6 . 2_666 92.07(7) ?
O4 Cd1 O6 2_666 2_666 87.93(7) ?
O1 Cd1 O6 . 2_666 99.40(7) ?
O1 Cd1 O6 2_666 2_666 80.60(7) ?
O4 Cd1 O6 . . 87.93(7) ?
O4 Cd1 O6 2_666 . 92.07(7) ?
O1 Cd1 O6 . . 80.60(7) ?
O1 Cd1 O6 2_666 . 99.40(7) ?
O6 Cd1 O6 2_666 . 180.0000(10) ?
O5 Cd2 N1 . . 112.77(8) ?
O5 Cd2 O1 . . 95.22(7) ?
N1 Cd2 O1 . . 79.57(7) ?
O5 Cd2 O6 . . 90.89(7) ?
N1 Cd2 O6 . . 150.28(7) ?
O1 Cd2 O6 . . 80.63(6) ?
O5 Cd2 N2 . . 98.35(7) ?
N1 Cd2 N2 . . 77.40(8) ?
O1 Cd2 N2 . . 156.39(7) ?
O6 Cd2 N2 . . 118.22(7) ?
O5 Cd2 O7 . . 140.68(7) ?
N1 Cd2 O7 . . 106.34(8) ?
O1 Cd2 O7 . . 95.62(7) ?
O6 Cd2 O7 . . 54.04(7) ?
N2 Cd2 O7 . . 86.00(7) ?
O5 Cd2 C17 . . 117.38(8) ?
N1 Cd2 C17 . . 128.89(8) ?
O1 Cd2 C17 . . 86.63(7) ?
O6 Cd2 C17 . . 27.64(7) ?
N2 Cd2 C17 . . 103.91(7) ?
O7 Cd2 C17 . . 26.48(7) ?
C1 O1 Cd1 . . 129.37(16) ?
C1 O1 Cd2 . . 132.41(16) ?
Cd1 O1 Cd2 . . 95.61(7) ?
C3 O2 C7 . . 117.8(2) ?
C13 O3 C12 . . 109.2(2) ?
C15 O4 Cd1 . . 135.87(17) ?
C15 O5 Cd2 . . 127.15(16) ?
C17 O6 Cd2 . . 95.85(16) ?
C17 O6 Cd1 . . 123.51(15) ?
Cd2 O6 Cd1 . . 93.08(6) ?
C17 O7 Cd2 . . 88.50(16) ?
C8 N1 C9 . . 118.1(2) ?
C8 N1 Cd2 . . 129.16(18) ?
C9 N1 Cd2 . . 111.79(16) ?
C10 N2 C14 . . 110.6(2) ?
C10 N2 C11 . . 108.4(2) ?
C14 N2 C11 . . 108.7(2) ?
C10 N2 Cd2 . . 102.71(15) ?
C14 N2 Cd2 . . 111.70(16) ?
C11 N2 Cd2 . . 114.69(16) ?
O1 C1 C2 . . 120.1(2) ?
O1 C1 C6 . . 121.9(2) ?
C2 C1 C6 . . 118.0(2) ?
C3 C2 C1 . . 122.0(2) ?
C3 C2 H2 . . 119.0 ?
C1 C2 H2 . . 119.0 ?
O2 C3 C2 . . 124.6(3) ?
O2 C3 C4 . . 114.9(2) ?
C2 C3 C4 . . 120.4(2) ?
C5 C4 C3 . . 118.5(2) ?
C5 C4 H4 . . 120.8 ?
C3 C4 H4 . . 120.8 ?
C4 C5 C6 . . 123.1(3) ?
C4 C5 H5 . . 118.4 ?
C6 C5 H5 . . 118.4 ?
C5 C6 C1 . . 118.0(2) ?
C5 C6 C8 . . 116.2(2) ?
C1 C6 C8 . . 125.9(2) ?
O2 C7 H7A . . 109.5 ?
O2 C7 H7B . . 109.5 ?
H7A C7 H7B . . 109.5 ?
O2 C7 H7C . . 109.5 ?
H7A C7 H7C . . 109.5 ?
H7B C7 H7C . . 109.5 ?
N1 C8 C6 . . 127.7(2) ?
N1 C8 H8 . . 116.2 ?
C6 C8 H8 . . 116.2 ?
N1 C9 C10 . . 109.2(2) ?
N1 C9 H9A . . 109.8 ?
C10 C9 H9A . . 109.8 ?
N1 C9 H9B . . 109.8 ?
C10 C9 H9B . . 109.8 ?
H9A C9 H9B . . 108.3 ?
N2 C10 C9 . . 113.0(2) ?
N2 C10 H10A . . 109.0 ?
C9 C10 H10A . . 109.0 ?
N2 C10 H10B . . 109.0 ?
C9 C10 H10B . . 109.0 ?
H10A C10 H10B . . 107.8 ?
N2 C11 C12 . . 111.1(2) ?
N2 C11 H11A . . 109.4 ?
C12 C11 H11A . . 109.4 ?
N2 C11 H11B . . 109.4 ?
C12 C11 H11B . . 109.4 ?
H11A C11 H11B . . 108.0 ?
O3 C12 C11 . . 111.6(3) ?
O3 C12 H12A . . 109.3 ?
C11 C12 H12A . . 109.3 ?
O3 C12 H12B . . 109.3 ?
C11 C12 H12B . . 109.3 ?
H12A C12 H12B . . 108.0 ?
O3 C13 C14 . . 111.5(2) ?
O3 C13 H13A . . 109.3 ?
C14 C13 H13A . . 109.3 ?
O3 C13 H13B . . 109.3 ?
C14 C13 H13B . . 109.3 ?
H13A C13 H13B . . 108.0 ?
N2 C14 C13 . . 111.4(2) ?
N2 C14 H14A . . 109.4 ?
C13 C14 H14A . . 109.4 ?
N2 C14 H14B . . 109.4 ?
C13 C14 H14B . . 109.4 ?
H14A C14 H14B . . 108.0 ?
O4 C15 O5 . . 126.2(2) ?
O4 C15 C16 . . 116.7(2) ?
O5 C15 C16 . . 117.1(2) ?
C15 C16 H16A . . 109.5 ?
C15 C16 H16B . . 109.5 ?
H16A C16 H16B . . 109.5 ?
C15 C16 H16C . . 109.5 ?
H16A C16 H16C . . 109.5 ?
H16B C16 H16C . . 109.5 ?
O7 C17 O6 . . 121.3(2) ?
O7 C17 C18 . . 122.2(3) ?
O6 C17 C18 . . 116.6(3) ?
O7 C17 Cd2 . . 65.02(15) ?
O6 C17 Cd2 . . 56.51(13) ?
C18 C17 Cd2 . . 171.3(2) ?
C17 C18 H18A . . 109.5 ?
C17 C18 H18B . . 109.5 ?
H18A C18 H18B . . 109.5 ?
C17 C18 H18C . . 109.5 ?
H18A C18 H18C . . 109.5 ?
H18B C18 H18C . . 109.5 ?

loop_
_geom_bond_atom_site_label_1
_geom_bond_atom_site_label_2
_geom_bond_site_symmetry_2
_geom_bond_distance
_geom_bond_publ_flag
Cd1 O4 . 2.2341(18) ?
Cd1 O4 2_666 2.2341(18) ?
Cd1 O1 . 2.2697(18) ?
Cd1 O1 2_666 2.2697(18) ?
Cd1 O6 2_666 2.3324(18) ?
Cd1 O6 . 2.3324(18) ?
Cd2 O5 . 2.2258(18) ?
Cd2 N1 . 2.251(2) ?
Cd2 O1 . 2.2848(18) ?
Cd2 O6 . 2.3163(18) ?
Cd2 N2 . 2.406(2) ?
Cd2 O7 . 2.505(2) ?
Cd2 C17 . 2.763(3) ?
O1 C1 . 1.307(3) ?
O2 C3 . 1.364(3) ?
O2 C7 . 1.428(4) ?
O3 C13 . 1.428(4) ?
O3 C12 . 1.427(4) ?
O4 C15 . 1.249(3) ?
O5 C15 . 1.259(3) ?
O6 C17 . 1.288(3) ?
O7 C17 . 1.232(3) ?
N1 C8 . 1.286(3) ?
N1 C9 . 1.458(3) ?
N2 C10 . 1.476(3) ?
N2 C14 . 1.481(3) ?
N2 C11 . 1.483(3) ?
C1 C2 . 1.409(3) ?
C1 C6 . 1.427(4) ?
C2 C3 . 1.372(4) ?
C2 H2 . 0.9500 ?
C3 C4 . 1.407(4) ?
C4 C5 . 1.364(4) ?
C4 H4 . 0.9500 ?
C5 C6 . 1.414(3) ?
C5 H5 . 0.9500 ?
C6 C8 . 1.443(3) ?
C7 H7A . 0.9800 ?
C7 H7B . 0.9800 ?
C7 H7C . 0.9800 ?
C8 H8 . 0.9500 ?
C9 C10 . 1.521(4) ?
C9 H9A . 0.9900 ?
C9 H9B . 0.9900 ?
C10 H10A . 0.9900 ?
C10 H10B . 0.9900 ?
C11 C12 . 1.503(4) ?
C11 H11A . 0.9900 ?
C11 H11B . 0.9900 ?
C12 H12A . 0.9900 ?
C12 H12B . 0.9900 ?
C13 C14 . 1.508(4) ?
C13 H13A . 0.9900 ?
C13 H13B . 0.9900 ?
C14 H14A . 0.9900 ?
C14 H14B . 0.9900 ?
C15 C16 . 1.508(3) ?
C16 H16A . 0.9800 ?
C16 H16B . 0.9800 ?
C16 H16C . 0.9800 ?
C17 C18 . 1.508(4) ?
C18 H18A . 0.9800 ?
C18 H18B . 0.9800 ?
C18 H18C . 0.9800 ?

loop_
_geom_torsion_atom_site_label_1
_geom_torsion_atom_site_label_2
_geom_torsion_atom_site_label_3
_geom_torsion_atom_site_label_4
_geom_torsion_site_symmetry_1
_geom_torsion_site_symmetry_2
_geom_torsion_site_symmetry_3
_geom_torsion_site_symmetry_4
_geom_torsion
_geom_torsion_publ_flag
O4 Cd1 O1 C1 . . . . 132.7(2) ?
O4 Cd1 O1 C1 2_666 . . . -47.3(2) ?
O6 Cd1 O1 C1 2_666 . . . 40.8(2) ?
O6 Cd1 O1 C1 . . . . -139.2(2) ?
O4 Cd1 O1 Cd2 . . . . -64.07(7) ?
O4 Cd1 O1 Cd2 2_666 . . . 115.93(7) ?
O6 Cd1 O1 Cd2 2_666 . . . -156.02(7) ?
O6 Cd1 O1 Cd2 . . . . 23.98(7) ?
O5 Cd2 O1 C1 . . . . -131.7(2) ?
N1 Cd2 O1 C1 . . . . -19.5(2) ?
O6 Cd2 O1 C1 . . . . 138.2(2) ?
N2 Cd2 O1 C1 . . . . -6.7(3) ?
O7 Cd2 O1 C1 . . . . 86.1(2) ?
C17 Cd2 O1 C1 . . . . 111.1(2) ?
O5 Cd2 O1 Cd1 . . . . 65.89(8) ?
N1 Cd2 O1 Cd1 . . . . 178.12(8) ?
O6 Cd2 O1 Cd1 . . . . -24.16(7) ?
N2 Cd2 O1 Cd1 . . . . -169.14(14) ?
O7 Cd2 O1 Cd1 . . . . -76.26(8) ?
C17 Cd2 O1 Cd1 . . . . -51.32(8) ?
O1 Cd1 O4 C15 . . . . 46.8(3) ?
O1 Cd1 O4 C15 2_666 . . . -133.2(3) ?
O6 Cd1 O4 C15 2_666 . . . 146.2(3) ?
O6 Cd1 O4 C15 . . . . -33.8(3) ?
N1 Cd2 O5 C15 . . . . -118.7(2) ?
O1 Cd2 O5 C15 . . . . -37.8(2) ?
O6 Cd2 O5 C15 . . . . 42.9(2) ?
N2 Cd2 O5 C15 . . . . 161.6(2) ?
O7 Cd2 O5 C15 . . . . 67.7(2) ?
C17 Cd2 O5 C15 . . . . 51.1(2) ?
O5 Cd2 O6 C17 . . . . 164.09(15) ?
N1 Cd2 O6 C17 . . . . -52.0(2) ?
O1 Cd2 O6 C17 . . . . -100.76(14) ?
N2 Cd2 O6 C17 . . . . 64.12(16) ?
O7 Cd2 O6 C17 . . . . 3.27(14) ?
O5 Cd2 O6 Cd1 . . . . -71.76(7) ?
N1 Cd2 O6 Cd1 . . . . 72.13(15) ?
O1 Cd2 O6 Cd1 . . . . 23.38(7) ?
N2 Cd2 O6 Cd1 . . . . -171.73(6) ?
O7 Cd2 O6 Cd1 . . . . 127.41(9) ?
C17 Cd2 O6 Cd1 . . . . 124.14(16) ?
O4 Cd1 O6 C17 . . . . 165.0(2) ?
O4 Cd1 O6 C17 2_666 . . . -15.0(2) ?
O1 Cd1 O6 C17 . . . . 75.5(2) ?
O1 Cd1 O6 C17 2_666 . . . -104.5(2) ?
O4 Cd1 O6 Cd2 . . . . 65.86(7) ?
O4 Cd1 O6 Cd2 2_666 . . . -114.14(7) ?
O1 Cd1 O6 Cd2 . . . . -23.55(7) ?
O1 Cd1 O6 Cd2 2_666 . . . 156.45(7) ?
O5 Cd2 O7 C17 . . . . -34.6(2) ?
N1 Cd2 O7 C17 . . . . 151.47(16) ?
O1 Cd2 O7 C17 . . . . 70.73(16) ?
O6 Cd2 O7 C17 . . . . -3.40(14) ?
N2 Cd2 O7 C17 . . . . -132.91(17) ?
O5 Cd2 N1 C8 . . . . 108.5(2) ?
O1 Cd2 N1 C8 . . . . 17.2(2) ?
O6 Cd2 N1 C8 . . . . -31.8(3) ?
N2 Cd2 N1 C8 . . . . -157.7(2) ?
O7 Cd2 N1 C8 . . . . -75.7(2) ?
C17 Cd2 N1 C8 . . . . -59.8(3) ?
O5 Cd2 N1 C9 . . . . -82.79(18) ?
O1 Cd2 N1 C9 . . . . -174.11(18) ?
O6 Cd2 N1 C9 . . . . 136.93(17) ?
N2 Cd2 N1 C9 . . . . 11.08(17) ?
O7 Cd2 N1 C9 . . . . 93.04(18) ?
C17 Cd2 N1 C9 . . . . 108.92(18) ?
O5 Cd2 N2 C10 . . . . 129.62(16) ?
N1 Cd2 N2 C10 . . . . 18.03(15) ?
O1 Cd2 N2 C10 . . . . 5.2(3) ?
O6 Cd2 N2 C10 . . . . -134.83(15) ?
O7 Cd2 N2 C10 . . . . -89.70(16) ?
C17 Cd2 N2 C10 . . . . -109.37(16) ?
O5 Cd2 N2 C14 . . . . 11.13(18) ?
N1 Cd2 N2 C14 . . . . -100.46(18) ?
O1 Cd2 N2 C14 . . . . -113.3(2) ?
O6 Cd2 N2 C14 . . . . 106.68(17) ?
O7 Cd2 N2 C14 . . . . 151.81(18) ?
C17 Cd2 N2 C14 . . . . 132.15(17) ?
O5 Cd2 N2 C11 . . . . -113.06(18) ?
N1 Cd2 N2 C11 . . . . 135.35(19) ?
O1 Cd2 N2 C11 . . . . 122.5(2) ?
O6 Cd2 N2 C11 . . . . -17.5(2) ?
O7 Cd2 N2 C11 . . . . 27.61(18) ?
C17 Cd2 N2 C11 . . . . 7.95(19) ?
Cd1 O1 C1 C2 . . . . -8.6(3) ?
Cd2 O1 C1 C2 . . . . -165.66(17) ?
Cd1 O1 C1 C6 . . . . 172.28(16) ?
Cd2 O1 C1 C6 . . . . 15.2(3) ?
O1 C1 C2 C3 . . . . -179.3(2) ?
C6 C1 C2 C3 . . . . -0.2(4) ?
C7 O2 C3 C2 . . . . 9.3(4) ?
C7 O2 C3 C4 . . . . -171.9(3) ?
C1 C2 C3 O2 . . . . 179.3(2) ?
C1 C2 C3 C4 . . . . 0.5(4) ?
O2 C3 C4 C5 . . . . -179.7(2) ?
C2 C3 C4 C5 . . . . -0.8(4) ?
C3 C4 C5 C6 . . . . 0.7(4) ?
C4 C5 C6 C1 . . . . -0.4(4) ?
C4 C5 C6 C8 . . . . 178.8(2) ?
O1 C1 C6 C5 . . . . 179.2(2) ?
C2 C1 C6 C5 . . . . 0.1(3) ?
O1 C1 C6 C8 . . . . 0.1(4) ?
C2 C1 C6 C8 . . . . -179.0(2) ?
C9 N1 C8 C6 . . . . 179.6(2) ?
Cd2 N1 C8 C6 . . . . -12.3(4) ?
C5 C6 C8 N1 . . . . 179.5(2) ?
C1 C6 C8 N1 . . . . -1.4(4) ?
C8 N1 C9 C10 . . . . 131.7(2) ?
Cd2 N1 C9 C10 . . . . -38.4(3) ?
C14 N2 C10 C9 . . . . 73.7(3) ?
C11 N2 C10 C9 . . . . -167.4(2) ?
Cd2 N2 C10 C9 . . . . -45.6(2) ?
N1 C9 C10 N2 . . . . 59.6(3) ?
C10 N2 C11 C12 . . . . -174.1(2) ?
C14 N2 C11 C12 . . . . -53.9(3) ?
Cd2 N2 C11 C12 . . . . 71.9(3) ?
C13 O3 C12 C11 . . . . -59.8(3) ?
N2 C11 C12 O3 . . . . 58.4(3) ?
C12 O3 C13 C14 . . . . 59.3(3) ?
C10 N2 C14 C13 . . . . 172.4(2) ?
C11 N2 C14 C13 . . . . 53.7(3) ?
Cd2 N2 C14 C13 . . . . -73.9(2) ?
O3 C13 C14 N2 . . . . -57.7(3) ?
Cd1 O4 C15 O5 . . . . -9.5(4) ?
Cd1 O4 C15 C16 . . . . 170.9(2) ?
Cd2 O5 C15 O4 . . . . 3.8(4) ?
Cd2 O5 C15 C16 . . . . -176.71(18) ?
Cd2 O7 C17 O6 . . . . 5.8(2) ?
Cd2 O7 C17 C18 . . . . -174.5(2) ?
Cd2 O6 C17 O7 . . . . -6.3(3) ?
Cd1 O6 C17 O7 . . . . -103.9(3) ?
Cd2 O6 C17 C18 . . . . 174.0(2) ?
Cd1 O6 C17 C18 . . . . 76.3(3) ?
Cd1 O6 C17 Cd2 . . . . -97.62(15) ?
O5 Cd2 C17 O7 . . . . 156.09(15) ?
N1 Cd2 C17 O7 . . . . -36.1(2) ?
O1 Cd2 C17 O7 . . . . -109.77(16) ?
O6 Cd2 C17 O7 . . . . 174.1(2) ?
N2 Cd2 C17 O7 . . . . 48.83(17) ?
O5 Cd2 C17 O6 . . . . -17.97(16) ?
N1 Cd2 C17 O6 . . . . 149.87(13) ?
O1 Cd2 C17 O6 . . . . 76.16(14) ?
N2 Cd2 C17 O6 . . . . -125.24(14) ?
O7 Cd2 C17 O6 . . . . -174.1(2) ?
